data_4084207
loop_
_publ_author_name
'Koutsantonis, George A.'
'Low, Paul J.'
'Mackenzie, Campbell F. R.'
'Skelton, Brian W.'
'Yufit, Dmitry S.'

_publ_section_title
;
 Coordinating Tectons: Bimetallic Complexes from Bipyridyl Terminated
 Group 8 Alkynyl Complexes
;
_journal_issue 18
_journal_name_full Organometallics
_journal_page_first 4911
_journal_paper_doi 10.1021/om500172r
_journal_volume 33
_journal_year 2014
_chemical_formula_moiety 'C51 H46 Cl N2 O3 P2 Re Ru, 0.5(C H Cl3)'
_chemical_formula_sum 'C51.5 H46.5 Cl2.5 N2 O3 P2 Re Ru'
_chemical_formula_weight 1179.24
_chemical_name_systematic
;
 ? 
;
_space_group_crystal_system triclinic
_space_group_IT_number 2
_space_group_name_Hall '-P 1'
_space_group_name_H-M_alt 'P -1'
_symmetry_space_group_name_Hall '-P 1'
_symmetry_space_group_name_H-M 'P -1'
_atom_sites_solution_hydrogens geom
_atom_sites_solution_primary direct
_atom_sites_solution_secondary difmap
_audit_creation_date 2014-02-12
_audit_creation_method
;
Olex2 1.2-beta
(compiled 2014.02.11 svn.r2872 for OlexSys, GUI svn.r4756)
;
_cell_angle_alpha 114.681(3)
_cell_angle_beta 109.232(4)
_cell_angle_gamma 91.551(4)
_cell_formula_units_Z 2
_cell_length_a 13.582(5)
_cell_length_b 13.773(5)
_cell_length_c 15.307(6)
_cell_measurement_reflns_used 9797
_cell_measurement_temperature 120
_cell_measurement_theta_max 29.63
_cell_measurement_theta_min 2.87
_cell_volume 2411.0(16)
_computing_cell_refinement 'Bruker APEX2'
_computing_data_collection 'Rigaku CrystalClear (Rigaku Inc., 2008)'
_computing_data_reduction 'Bruker APEX2'
_computing_molecular_graphics 'Olex2 (Dolomanov et al., 2009)'
_computing_publication_material 'Olex2 (Dolomanov et al., 2009)'
_computing_structure_refinement 'XL (Sheldrick, 2008)'
_computing_structure_solution 'XS (Sheldrick, 2008)'
_diffrn_ambient_temperature 120.0
_diffrn_detector 'CCD area detector'
_diffrn_detector_area_resol_mean 0.0350
_diffrn_detector_type 'Rigaku Saturn724+'
_diffrn_measured_fraction_theta_full 0.917
_diffrn_measured_fraction_theta_max 0.917
_diffrn_measurement_device ' 'CrystalLogic Kappa (4 circle)'
_diffrn_measurement_device_type 'Kappa Rigaku Saturn724+'
_diffrn_measurement_method 'omega rotation'
_diffrn_radiation_collimation '0.3 x 1.5 Double Pinhole'
_diffrn_radiation_monochromator Synchrotron
_diffrn_radiation_probe x-ray
_diffrn_radiation_type Synchrotron
_diffrn_radiation_wavelength 0.688900
_diffrn_reflns_av_R_equivalents 0.0205
_diffrn_reflns_av_unetI/netI 0.0296
_diffrn_reflns_limit_h_max 14
_diffrn_reflns_limit_h_min -18
_diffrn_reflns_limit_k_max 19
_diffrn_reflns_limit_k_min -19
_diffrn_reflns_limit_l_max 21
_diffrn_reflns_limit_l_min -21
_diffrn_reflns_number 27191
_diffrn_reflns_theta_full 29.00
_diffrn_reflns_theta_max 29.00
_diffrn_reflns_theta_min 2.02
_diffrn_source Synchrotron
_diffrn_source_type 'Undulator, I19, DLS, RAL'
_exptl_absorpt_coefficient_mu 2.812
_exptl_absorpt_correction_T_max 1.0000
_exptl_absorpt_correction_T_min 0.7888
_exptl_absorpt_correction_type multi-scan
_exptl_absorpt_process_details
;
SADABS-2008/1 (Bruker,2008) was used for absorption correction.
wR2(int) was 0.1532 before and 0.0351 after correction.
The Ratio of minimum to maximum transmission is 0.7888.
The \l/2 correction factor is Not present.
;
_exptl_crystal_colour 'clear brownish red'
_exptl_crystal_colour_lustre clear
_exptl_crystal_colour_modifier brownish
_exptl_crystal_colour_primary red
_exptl_crystal_density_diffrn 1.624
_exptl_crystal_density_method 'not measured'
_exptl_crystal_description tablet
_exptl_crystal_F_000 1182
_exptl_crystal_size_max 0.12
_exptl_crystal_size_mid 0.08
_exptl_crystal_size_min 0.02
_refine_diff_density_max 1.587
_refine_diff_density_min -1.843
_refine_diff_density_rms 0.120
_refine_ls_extinction_coef 0.0049(5)
_refine_ls_extinction_expression Fc^*^=kFc[1+0.001xFc^2^\l^3^/sin(2\q)]^-1/4^
_refine_ls_extinction_method SHELXL
_refine_ls_goodness_of_fit_ref 1.046
_refine_ls_hydrogen_treatment mixed
_refine_ls_matrix_type full
_refine_ls_number_parameters 592
_refine_ls_number_reflns 12905
_refine_ls_number_restraints 0
_refine_ls_restrained_S_all 1.046
_refine_ls_R_factor_all 0.0420
_refine_ls_R_factor_gt 0.0342
_refine_ls_shift/su_max 0.003
_refine_ls_shift/su_mean 0.000
_refine_ls_structure_factor_coef Fsqd
_refine_ls_weighting_details 'calc w=1/[\s^2^(Fo^2^)+(0.0575P)^2^+3.9586P] where P=(Fo^2^+2Fc^2^)/3'
_refine_ls_weighting_scheme calc
_refine_ls_wR_factor_gt 0.0995
_refine_ls_wR_factor_ref 0.1065
_reflns_number_gt 11253
_reflns_number_total 12905
_reflns_threshold_expression >2sigma(I)
_cod_data_source_file om500172r_si_001.cif
_cod_data_source_block 5_n12srv231
_cod_original_formula_sum 'C51.50 H46.50 Cl2.50 N2 O3 P2 Re Ru'
_cod_database_code 4084207
_olex2_refinement_description
;
1. Fixed Uiso
 At 1.2 times of:
  All C(H) groups, All C(H,H) groups
 At 1.5 times of:
  All C(H,H,H) groups
2. Others
 Fixed Sof: Cl2(0.5) Cl3(0.5) Cl4(0.5) C1S(0.5) H1S(0.5) CNT1(0)
3.a Everything fixed:
 CNT1
3.b Ternary CH refined with riding coordinates:
 C1S(H1S)
3.c Secondary CH2 refined with riding coordinates:
 C16(H16A,H16B), C17(H17A,H17B)
3.d Aromatic/amide H refined with riding coordinates:
 C4(H4), C5(H5), C8(H8), C9(H9), C10(H10), C11(H11), C12(H12), C32(H32),
 C33(H33), C34(H34), C35(H35), C36(H36), C42(H42), C43(H43), C44(H44), C45(H45),
  C46(H46), C52(H52), C53(H53), C54(H54), C55(H55), C56(H56), C62(H62),
 C63(H63), C64(H64), C65(H65), C66(H66)
3.e Idealised Me refined as rotating group:
 C23(H23A,H23B,H23C), C24(H24A,H24B,H24C), C25(H25A,H25B,H25C), C26(H26A,H26B,
 H26C), C27(H27A,H27B,H27C)
;

loop_
_space_group_symop_id
_space_group_symop_operation_xyz
1 'x, y, z'
2 '-x, -y, -z'

loop_
_atom_site_label
_atom_site_type_symbol
_atom_site_fract_x
_atom_site_fract_y
_atom_site_fract_z
_atom_site_U_iso_or_equiv
_atom_site_adp_type
_atom_site_occupancy
_atom_site_calc_flag
_atom_site_refinement_flags_posn
Re1 Re 0.749366(12) 0.370063(11) 0.887126(10) 0.03561(7) Uani 1 d .
Ru1 Ru 0.23449(2) 0.23637(2) 0.36553(2) 0.03116(7) Uani 1 d .
Cl1 Cl 0.61530(9) 0.26510(8) 0.90838(7) 0.0435(2) Uani 1 d .
P1 P 0.11575(8) 0.34754(8) 0.39243(7) 0.03489(19) Uani 1 d .
P2 P 0.14688(8) 0.14627(8) 0.42224(7) 0.03532(19) Uani 1 d .
O1 O 0.7076(3) 0.1968(3) 0.6653(2) 0.0499(7) Uani 1 d .
O2 O 0.9344(3) 0.2698(3) 0.9725(2) 0.0542(8) Uani 1 d .
O3 O 0.9216(3) 0.5029(3) 0.8727(3) 0.0576(8) Uani 1 d .
N1 N 0.6157(3) 0.4433(2) 0.8391(2) 0.0355(6) Uani 1 d .
N2 N 0.7493(3) 0.5004(2) 1.0301(2) 0.0360(6) Uani 1 d .
C1 C 0.3229(3) 0.3298(3) 0.5139(3) 0.0356(7) Uani 1 d .
C2 C 0.3814(3) 0.3855(3) 0.6041(3) 0.0386(8) Uani 1 d .
C3 C 0.4520(3) 0.4384(3) 0.7099(3) 0.0370(7) Uani 1 d .
C4 C 0.4303(3) 0.5218(3) 0.7893(3) 0.0431(8) Uani 1 d .
H4 H 0.3673 0.5498 0.7728 0.052 Uiso 1 calc R
C5 C 0.5001(3) 0.5634(3) 0.8912(3) 0.0426(8) Uani 1 d .
H5 H 0.4851 0.6199 0.9446 0.051 Uiso 1 calc R
C6 C 0.5922(3) 0.5224(3) 0.9151(3) 0.0354(7) Uani 1 d .
C7 C 0.6681(3) 0.5562(3) 1.0213(3) 0.0375(7) Uani 1 d .
C8 C 0.6582(4) 0.6380(3) 1.1086(3) 0.0421(8) Uani 1 d .
H8 H 0.6013 0.6763 1.1014 0.050 Uiso 1 calc R
C9 C 0.7324(4) 0.6628(3) 1.2063(3) 0.0468(9) Uani 1 d .
H9 H 0.7273 0.7187 1.2667 0.056 Uiso 1 calc R
C10 C 0.8141(4) 0.6047(4) 1.2143(3) 0.0471(9) Uani 1 d .
H10 H 0.8651 0.6196 1.2803 0.057 Uiso 1 calc R
C11 C 0.8204(4) 0.5254(3) 1.1255(3) 0.0426(8) Uani 1 d .
H11 H 0.8771 0.4867 1.1316 0.051 Uiso 1 calc R
C12 C 0.5482(3) 0.4044(3) 0.7408(3) 0.0362(7) Uani 1 d .
H12 H 0.5666 0.3502 0.6886 0.043 Uiso 1 calc R
C13 C 0.7270(3) 0.2603(3) 0.7501(3) 0.0398(8) Uani 1 d .
C14 C 0.8640(3) 0.3067(3) 0.9412(3) 0.0415(8) Uani 1 d .
C15 C 0.8549(4) 0.4584(4) 0.8779(3) 0.0467(9) Uani 1 d .
C16 C 0.0940(4) 0.3513(3) 0.5065(3) 0.0410(8) Uani 1 d .
H16A H 0.1600 0.3866 0.5691 0.049 Uiso 1 calc R
H16B H 0.0374 0.3926 0.5190 0.049 Uiso 1 calc R
C17 C 0.0608(3) 0.2324(3) 0.4819(3) 0.0405(8) Uani 1 d .
H17A H -0.0143 0.2047 0.4335 0.049 Uiso 1 calc R
H17B H 0.0670 0.2282 0.5465 0.049 Uiso 1 calc R
C18 C 0.2621(4) 0.2514(4) 0.2336(3) 0.0454(9) Uani 1 d .
C19 C 0.2137(4) 0.1409(4) 0.1958(3) 0.0498(10) Uani 1 d .
C20 C 0.2841(4) 0.0967(3) 0.2566(4) 0.0501(11) Uani 1 d .
C21 C 0.3746(3) 0.1781(3) 0.3299(3) 0.0418(8) Uani 1 d .
C22 C 0.3605(3) 0.2752(3) 0.3156(3) 0.0405(8) Uani 1 d .
C23 C 0.2247(5) 0.3283(5) 0.1871(4) 0.0592(12) Uani 1 d .
H23A H 0.1489 0.3031 0.1434 0.089 Uiso 1 calc GR
H23B H 0.2651 0.3297 0.1450 0.089 Uiso 1 calc GR
H23C H 0.2359 0.4017 0.2429 0.089 Uiso 1 calc GR
C24 C 0.1179(5) 0.0740(5) 0.0973(4) 0.0734(18) Uani 1 d .
H24A H 0.0700 0.0337 0.1118 0.110 Uiso 1 calc GR
H24B H 0.1413 0.0227 0.0444 0.110 Uiso 1 calc GR
H24C H 0.0805 0.1226 0.0720 0.110 Uiso 1 calc GR
C25 C 0.2695(6) -0.0199(4) 0.2375(5) 0.0754(19) Uani 1 d .
H25A H 0.3019 -0.0233 0.3034 0.113 Uiso 1 calc GR
H25B H 0.3036 -0.0613 0.1899 0.113 Uiso 1 calc GR
H25C H 0.1935 -0.0513 0.2069 0.113 Uiso 1 calc GR
C26 C 0.4741(4) 0.1632(5) 0.4008(5) 0.0593(12) Uani 1 d .
H26A H 0.5045 0.2306 0.4660 0.089 Uiso 1 calc GR
H26B H 0.5259 0.1461 0.3672 0.089 Uiso 1 calc GR
H26C H 0.4565 0.1035 0.4153 0.089 Uiso 1 calc GR
C27 C 0.4406(4) 0.3782(4) 0.3716(4) 0.0506(10) Uani 1 d .
H27A H 0.4045 0.4390 0.3727 0.076 Uiso 1 calc GR
H27B H 0.4901 0.3725 0.3362 0.076 Uiso 1 calc GR
H27C H 0.4800 0.3907 0.4429 0.076 Uiso 1 calc GR
C31 C -0.0214(3) 0.3128(3) 0.2988(3) 0.0407(8) Uani 1 d .
C32 C -0.0444(4) 0.2546(5) 0.1941(4) 0.0623(13) Uani 1 d .
H32 H 0.0112 0.2317 0.1703 0.075 Uiso 1 calc R
C33 C -0.1481(5) 0.2288(6) 0.1227(4) 0.0682(15) Uani 1 d .
H33 H -0.1628 0.1880 0.0507 0.082 Uiso 1 calc R
C34 C -0.2279(4) 0.2617(5) 0.1556(4) 0.0619(13) Uani 1 d .
H34 H -0.2982 0.2460 0.1066 0.074 Uiso 1 calc R
C35 C -0.2070(5) 0.3178(6) 0.2598(5) 0.0711(16) Uani 1 d .
H35 H -0.2635 0.3388 0.2829 0.085 Uiso 1 calc R
C36 C -0.1045(4) 0.3440(4) 0.3313(4) 0.0582(12) Uani 1 d .
H36 H -0.0908 0.3836 0.4032 0.070 Uiso 1 calc R
C41 C 0.1531(3) 0.4902(3) 0.4221(3) 0.0404(8) Uani 1 d .
C42 C 0.0929(4) 0.5367(4) 0.3623(4) 0.0529(10) Uani 1 d .
H42 H 0.0297 0.4943 0.3044 0.063 Uiso 1 calc R
C43 C 0.1251(5) 0.6455(4) 0.3868(4) 0.0629(13) Uani 1 d .
H43 H 0.0842 0.6761 0.3449 0.075 Uiso 1 calc R
C44 C 0.2154(5) 0.7081(4) 0.4713(4) 0.0571(12) Uani 1 d .
H44 H 0.2356 0.7827 0.4898 0.069 Uiso 1 calc R
C45 C 0.2759(5) 0.6619(4) 0.5282(5) 0.0636(13) Uani 1 d .
H45 H 0.3392 0.7044 0.5858 0.076 Uiso 1 calc R
C46 C 0.2459(4) 0.5534(4) 0.5031(4) 0.0600(12) Uani 1 d .
H46 H 0.2903 0.5223 0.5425 0.072 Uiso 1 calc R
C51 C 0.0539(3) 0.0186(3) 0.3240(3) 0.0418(8) Uani 1 d .
C52 C -0.0332(4) 0.0236(4) 0.2466(4) 0.0547(11) Uani 1 d .
H52 H -0.0452 0.0924 0.2495 0.066 Uiso 1 calc R
C53 C -0.1022(4) -0.0701(5) 0.1658(4) 0.0612(13) Uani 1 d .
H53 H -0.1615 -0.0657 0.1141 0.073 Uiso 1 calc R
C54 C -0.0842(4) -0.1698(5) 0.1607(4) 0.0636(14) Uani 1 d .
H54 H -0.1317 -0.2343 0.1056 0.076 Uiso 1 calc R
C55 C 0.0023(5) -0.1767(4) 0.2352(4) 0.0583(12) Uani 1 d .
H55 H 0.0147 -0.2459 0.2305 0.070 Uiso 1 calc R
C56 C 0.0719(4) -0.0820(3) 0.3174(3) 0.0469(9) Uani 1 d .
H56 H 0.1314 -0.0869 0.3686 0.056 Uiso 1 calc R
C61 C 0.2232(3) 0.1082(3) 0.5230(3) 0.0399(8) Uani 1 d .
C62 C 0.3331(4) 0.1215(3) 0.5557(3) 0.0459(9) Uani 1 d .
H62 H 0.3687 0.1488 0.5242 0.055 Uiso 1 calc R
C63 C 0.3920(5) 0.0954(4) 0.6339(4) 0.0579(12) Uani 1 d .
H63 H 0.4672 0.1062 0.6566 0.070 Uiso 1 calc R
C64 C 0.3394(5) 0.0534(4) 0.6783(4) 0.0631(14) Uani 1 d .
H64 H 0.3789 0.0349 0.7312 0.076 Uiso 1 calc R
C65 C 0.2314(5) 0.0387(4) 0.6464(4) 0.0594(13) Uani 1 d .
H65 H 0.1961 0.0099 0.6771 0.071 Uiso 1 calc R
C66 C 0.1725(4) 0.0656(4) 0.5689(3) 0.0481(9) Uani 1 d .
H66 H 0.0973 0.0550 0.5471 0.058 Uiso 1 calc R
Cl2 Cl 0.3887(3) -0.0175(2) 0.0592(3) 0.0895(12) Uani 0.50 d .
Cl3 Cl 0.3876(2) 0.1519(3) -0.0066(2) 0.0753(8) Uani 0.50 d .
Cl4 Cl 0.5496(2) 0.1750(3) 0.1815(2) 0.0659(7) Uani 0.50 d .
C1S C 0.4155(8) 0.1225(8) 0.0970(7) 0.055(2) Uani 0.50 d .
H1S H 0.3702 0.1583 0.1364 0.066 Uiso 0.50 calc R
CNT1 C 0.2990 0.1885 0.2663 0.050 Uiso 0.00 d .

loop_
_atom_site_aniso_label
_atom_site_aniso_U_11
_atom_site_aniso_U_22
_atom_site_aniso_U_33
_atom_site_aniso_U_23
_atom_site_aniso_U_13
_atom_site_aniso_U_12
Re1 0.03672(11) 0.03633(8) 0.02862(8) 0.01329(6) 0.00791(6) 0.00749(6)
Ru1 0.02966(16) 0.03187(13) 0.02756(12) 0.01009(10) 0.00997(10) 0.00563(10)
Cl1 0.0467(6) 0.0424(4) 0.0369(4) 0.0172(4) 0.0114(4) 0.0055(4)
P1 0.0353(5) 0.0389(4) 0.0302(4) 0.0147(3) 0.0130(4) 0.0103(4)
P2 0.0354(5) 0.0382(4) 0.0305(4) 0.0139(3) 0.0124(4) 0.0062(4)
O1 0.062(2) 0.0486(16) 0.0351(13) 0.0156(12) 0.0181(14) 0.0145(14)
O2 0.053(2) 0.0593(19) 0.0456(16) 0.0254(14) 0.0102(14) 0.0198(15)
O3 0.054(2) 0.064(2) 0.0562(19) 0.0302(16) 0.0186(16) 0.0090(16)
N1 0.0388(18) 0.0344(14) 0.0273(13) 0.0127(11) 0.0070(12) 0.0045(12)
N2 0.0363(18) 0.0364(14) 0.0282(13) 0.0118(11) 0.0078(12) 0.0031(12)
C1 0.035(2) 0.0340(16) 0.0353(16) 0.0148(13) 0.0116(14) 0.0092(13)
C2 0.035(2) 0.0392(17) 0.0352(17) 0.0168(14) 0.0056(14) 0.0060(14)
C3 0.039(2) 0.0345(16) 0.0327(16) 0.0148(13) 0.0083(14) 0.0058(14)
C4 0.039(2) 0.0413(19) 0.0388(18) 0.0139(15) 0.0085(16) 0.0105(16)
C5 0.044(2) 0.0389(18) 0.0351(17) 0.0112(14) 0.0101(16) 0.0090(16)
C6 0.036(2) 0.0329(15) 0.0295(15) 0.0103(12) 0.0077(14) 0.0027(13)
C7 0.039(2) 0.0351(16) 0.0304(15) 0.0119(13) 0.0082(14) -0.0001(14)
C8 0.047(2) 0.0385(18) 0.0347(17) 0.0120(14) 0.0141(16) 0.0063(16)
C9 0.056(3) 0.0406(19) 0.0314(17) 0.0086(14) 0.0130(17) 0.0007(17)
C10 0.048(3) 0.052(2) 0.0285(16) 0.0145(16) 0.0052(16) -0.0008(18)
C11 0.043(2) 0.0447(19) 0.0309(16) 0.0138(15) 0.0072(15) 0.0040(16)
C12 0.039(2) 0.0353(16) 0.0288(15) 0.0110(12) 0.0103(14) 0.0070(14)
C13 0.043(2) 0.0419(18) 0.0366(17) 0.0193(15) 0.0147(16) 0.0123(15)
C14 0.043(2) 0.0441(19) 0.0307(16) 0.0150(14) 0.0087(15) 0.0087(16)
C15 0.045(3) 0.059(2) 0.0347(18) 0.0229(17) 0.0105(17) 0.0095(19)
C16 0.046(2) 0.0469(19) 0.0338(16) 0.0181(15) 0.0191(16) 0.0172(17)
C17 0.042(2) 0.048(2) 0.0399(18) 0.0209(16) 0.0234(17) 0.0170(16)
C18 0.054(3) 0.052(2) 0.0372(18) 0.0205(16) 0.0247(18) 0.0164(19)
C19 0.048(3) 0.053(2) 0.0329(17) 0.0043(16) 0.0184(17) -0.0019(19)
C20 0.063(3) 0.0352(18) 0.054(2) 0.0092(16) 0.039(2) 0.0049(18)
C21 0.042(2) 0.0419(19) 0.051(2) 0.0231(17) 0.0262(18) 0.0158(16)
C22 0.042(2) 0.0394(18) 0.0392(18) 0.0162(15) 0.0168(16) 0.0066(15)
C23 0.067(3) 0.075(3) 0.058(3) 0.043(3) 0.032(3) 0.029(3)
C24 0.063(4) 0.086(4) 0.039(2) -0.002(2) 0.022(2) -0.016(3)
C25 0.107(5) 0.036(2) 0.099(4) 0.017(2) 0.074(4) 0.012(3)
C26 0.054(3) 0.067(3) 0.084(4) 0.048(3) 0.039(3) 0.031(2)
C27 0.051(3) 0.043(2) 0.057(2) 0.0217(19) 0.021(2) 0.0026(18)
C31 0.038(2) 0.0465(19) 0.0391(18) 0.0223(16) 0.0116(16) 0.0113(16)
C32 0.047(3) 0.090(4) 0.040(2) 0.021(2) 0.016(2) 0.007(2)
C33 0.054(3) 0.104(4) 0.039(2) 0.032(3) 0.008(2) 0.001(3)
C34 0.043(3) 0.095(4) 0.059(3) 0.051(3) 0.010(2) 0.017(3)
C35 0.042(3) 0.100(4) 0.070(3) 0.039(3) 0.017(3) 0.033(3)
C36 0.049(3) 0.069(3) 0.046(2) 0.019(2) 0.013(2) 0.024(2)
C41 0.040(2) 0.0425(18) 0.0441(19) 0.0191(15) 0.0226(17) 0.0141(16)
C42 0.062(3) 0.052(2) 0.048(2) 0.0268(19) 0.019(2) 0.009(2)
C43 0.082(4) 0.057(3) 0.063(3) 0.038(2) 0.028(3) 0.013(3)
C44 0.069(3) 0.046(2) 0.067(3) 0.027(2) 0.036(3) 0.011(2)
C45 0.058(3) 0.045(2) 0.074(3) 0.024(2) 0.014(3) 0.006(2)
C46 0.057(3) 0.045(2) 0.064(3) 0.023(2) 0.008(2) 0.011(2)
C51 0.039(2) 0.048(2) 0.0333(16) 0.0137(15) 0.0147(15) -0.0007(16)
C52 0.050(3) 0.061(3) 0.045(2) 0.021(2) 0.013(2) 0.002(2)
C53 0.050(3) 0.074(3) 0.045(2) 0.021(2) 0.009(2) -0.008(2)
C54 0.060(3) 0.068(3) 0.041(2) 0.011(2) 0.014(2) -0.022(2)
C55 0.071(3) 0.046(2) 0.051(2) 0.0148(19) 0.023(2) -0.007(2)
C56 0.050(3) 0.0420(19) 0.0418(19) 0.0138(16) 0.0168(18) -0.0030(17)
C61 0.048(2) 0.0355(17) 0.0326(16) 0.0134(13) 0.0138(16) 0.0091(15)
C62 0.050(3) 0.044(2) 0.044(2) 0.0217(16) 0.0138(18) 0.0136(17)
C63 0.062(3) 0.055(3) 0.055(3) 0.029(2) 0.013(2) 0.022(2)
C64 0.087(4) 0.057(3) 0.046(2) 0.029(2) 0.018(3) 0.026(3)
C65 0.091(4) 0.051(2) 0.047(2) 0.027(2) 0.032(3) 0.021(2)
C66 0.058(3) 0.047(2) 0.0385(19) 0.0173(16) 0.0204(19) 0.0076(19)
Cl2 0.117(3) 0.0394(11) 0.115(2) 0.0031(13) 0.091(2) -0.0067(13)
Cl3 0.0582(17) 0.094(2) 0.0679(16) 0.0381(15) 0.0147(13) 0.0067(14)
Cl4 0.0447(14) 0.0831(17) 0.0516(12) 0.0156(12) 0.0169(10) -0.0019(12)
C1S 0.046(5) 0.049(4) 0.053(5) 0.000(4) 0.030(4) 0.004(4)

loop_
_atom_type_symbol
_atom_type_description
_atom_type_scat_dispersion_real
_atom_type_scat_dispersion_imag
_atom_type_scat_source
C C 0.0030 0.0010 'International Tables Vol C Tables 4.2.6.8 and 6.1.1.4'
H H 0.0000 0.0000 'International Tables Vol C Tables 4.2.6.8 and 6.1.1.4'
Cl Cl 0.1420 0.1510 'International Tables Vol C Tables 4.2.6.8 and 6.1.1.4'
N N 0.0060 0.0030 'International Tables Vol C Tables 4.2.6.8 and 6.1.1.4'
O O 0.0110 0.0060 'International Tables Vol C Tables 4.2.6.8 and 6.1.1.4'
P P 0.0990 0.0910 'International Tables Vol C Tables 4.2.6.8 and 6.1.1.4'
Re Re -0.7350 6.7780 'International Tables Vol C Tables 4.2.6.8 and 6.1.1.4'
Ru Ru -1.3440 0.7900 'International Tables Vol C Tables 4.2.6.8 and 6.1.1.4'

loop_
_geom_angle_atom_site_label_1
_geom_angle_atom_site_label_2
_geom_angle_atom_site_label_3
_geom_angle
N1 Re1 Cl1 81.84(9)
N1 Re1 N2 74.87(12)
N2 Re1 Cl1 83.64(9)
C13 Re1 Cl1 93.81(13)
C13 Re1 N1 95.64(14)
C13 Re1 N2 170.41(15)
C13 Re1 C14 88.67(17)
C13 Re1 C15 89.33(18)
C14 Re1 Cl1 94.07(13)
C14 Re1 N1 174.23(14)
C14 Re1 N2 100.72(14)
C14 Re1 C15 86.22(19)
C15 Re1 Cl1 176.86(13)
C15 Re1 N1 97.63(16)
C15 Re1 N2 93.23(16)
P1 Ru1 P2 82.77(4)
P1 Ru1 C19 114.26(14)
C1 Ru1 P1 85.59(11)
C1 Ru1 P2 86.38(11)
C1 Ru1 C18 123.63(17)
C1 Ru1 C19 152.08(16)
C1 Ru1 C20 124.66(18)
C1 Ru1 C21 92.36(16)
C1 Ru1 C22 91.88(16)
C18 Ru1 P1 101.16(12)
C18 Ru1 P2 149.81(12)
C18 Ru1 C19 36.71(16)
C19 Ru1 P2 114.35(12)
C20 Ru1 P1 149.63(15)
C20 Ru1 P2 100.25(11)
C20 Ru1 C18 61.69(16)
C20 Ru1 C19 37.01(19)
C21 Ru1 P1 158.16(10)
C21 Ru1 P2 118.84(11)
C21 Ru1 C18 62.17(16)
C21 Ru1 C19 61.75(17)
C21 Ru1 C20 36.73(16)
C22 Ru1 P1 120.23(11)
C22 Ru1 P2 156.77(11)
C22 Ru1 C18 36.71(16)
C22 Ru1 C19 61.55(15)
C22 Ru1 C20 62.08(15)
C22 Ru1 C21 38.02(14)
C16 P1 Ru1 105.67(13)
C31 P1 Ru1 122.28(14)
C31 P1 C16 101.3(2)
C41 P1 Ru1 118.44(14)
C41 P1 C16 105.92(18)
C41 P1 C31 101.03(19)
C17 P2 Ru1 109.85(13)
C51 P2 Ru1 117.14(13)
C51 P2 C17 103.2(2)
C51 P2 C61 102.25(19)
C61 P2 Ru1 119.58(15)
C61 P2 C17 102.77(18)
C6 N1 Re1 117.3(2)
C12 N1 Re1 123.0(3)
C12 N1 C6 119.1(3)
C7 N2 Re1 116.7(2)
C11 N2 Re1 124.5(3)
C11 N2 C7 118.7(3)
C2 C1 Ru1 176.9(4)
C1 C2 C3 173.0(4)
C4 C3 C2 124.2(4)
C12 C3 C2 119.8(3)
C12 C3 C4 115.9(3)
C3 C4 H4 119.8
C5 C4 C3 120.4(4)
C5 C4 H4 119.8
C4 C5 H5 120.1
C4 C5 C6 119.7(4)
C6 C5 H5 120.1
N1 C6 C5 120.7(3)
N1 C6 C7 115.3(3)
C5 C6 C7 123.9(3)
N2 C7 C6 115.5(3)
N2 C7 C8 121.2(3)
C8 C7 C6 123.3(4)
C7 C8 H8 120.4
C9 C8 C7 119.3(4)
C9 C8 H8 120.4
C8 C9 H9 120.5
C10 C9 C8 119.0(4)
C10 C9 H9 120.5
C9 C10 H10 120.4
C11 C10 C9 119.2(4)
C11 C10 H10 120.4
N2 C11 C10 122.6(4)
N2 C11 H11 118.7
C10 C11 H11 118.7
N1 C12 C3 124.1(3)
N1 C12 H12 117.9
C3 C12 H12 117.9
O1 C13 Re1 175.4(4)
O2 C14 Re1 178.1(4)
O3 C15 Re1 173.9(4)
P1 C16 H16A 110.4
P1 C16 H16B 110.4
H16A C16 H16B 108.6
C17 C16 P1 106.4(2)
C17 C16 H16A 110.4
C17 C16 H16B 110.4
P2 C17 H17A 109.6
P2 C17 H17B 109.6
C16 C17 P2 110.3(3)
C16 C17 H17A 109.6
C16 C17 H17B 109.6
H17A C17 H17B 108.1
C19 C18 Ru1 72.4(2)
C19 C18 C23 127.3(5)
C22 C18 Ru1 70.3(2)
C22 C18 C19 108.4(4)
C22 C18 C23 123.8(4)
C23 C18 Ru1 129.1(3)
C18 C19 Ru1 70.8(2)
C18 C19 C20 107.4(4)
C18 C19 C24 127.0(5)
C20 C19 Ru1 70.4(2)
C20 C19 C24 124.5(5)
C24 C19 Ru1 133.1(3)
C19 C20 Ru1 72.6(2)
C19 C20 C25 125.6(5)
C21 C20 Ru1 70.7(2)
C21 C20 C19 108.6(4)
C21 C20 C25 125.5(5)
C25 C20 Ru1 127.6(3)
C20 C21 Ru1 72.5(2)
C20 C21 C22 107.5(4)
C20 C21 C26 126.4(4)
C22 C21 Ru1 70.9(2)
C22 C21 C26 125.7(4)
C26 C21 Ru1 127.8(3)
C18 C22 Ru1 73.0(2)
C18 C22 C21 108.0(4)
C18 C22 C27 126.3(4)
C21 C22 Ru1 71.1(2)
C21 C22 C27 125.4(4)
C27 C22 Ru1 125.7(3)
C18 C23 H23A 109.5
C18 C23 H23B 109.5
C18 C23 H23C 109.5
H23A C23 H23B 109.5
H23A C23 H23C 109.5
H23B C23 H23C 109.5
C19 C24 H24A 109.5
C19 C24 H24B 109.5
C19 C24 H24C 109.5
H24A C24 H24B 109.5
H24A C24 H24C 109.5
H24B C24 H24C 109.5
C20 C25 H25A 109.5
C20 C25 H25B 109.5
C20 C25 H25C 109.5
H25A C25 H25B 109.5
H25A C25 H25C 109.5
H25B C25 H25C 109.5
C21 C26 H26A 109.5
C21 C26 H26B 109.5
C21 C26 H26C 109.5
H26A C26 H26B 109.5
H26A C26 H26C 109.5
H26B C26 H26C 109.5
C22 C27 H27A 109.5
C22 C27 H27B 109.5
C22 C27 H27C 109.5
H27A C27 H27B 109.5
H27A C27 H27C 109.5
H27B C27 H27C 109.5
C32 C31 P1 120.6(4)
C32 C31 C36 118.2(4)
C36 C31 P1 121.2(3)
C31 C32 H32 119.5
C31 C32 C33 120.9(5)
C33 C32 H32 119.5
C32 C33 H33 119.9
C34 C33 C32 120.2(5)
C34 C33 H33 119.9
C33 C34 H34 120.1
C33 C34 C35 119.8(5)
C35 C34 H34 120.1
C34 C35 H35 119.8
C34 C35 C36 120.4(5)
C36 C35 H35 119.8
C31 C36 H36 119.8
C35 C36 C31 120.4(5)
C35 C36 H36 119.8
C42 C41 P1 122.3(3)
C46 C41 P1 119.8(3)
C46 C41 C42 117.8(4)
C41 C42 H42 119.8
C41 C42 C43 120.4(5)
C43 C42 H42 119.8
C42 C43 H43 119.8
C44 C43 C42 120.3(5)
C44 C43 H43 119.8
C43 C44 H44 120.4
C45 C44 C43 119.2(5)
C45 C44 H44 120.4
C44 C45 H45 119.6
C44 C45 C46 120.8(5)
C46 C45 H45 119.6
C41 C46 C45 121.2(5)
C41 C46 H46 119.4
C45 C46 H46 119.4
C52 C51 P2 117.7(3)
C56 C51 P2 123.0(3)
C56 C51 C52 119.0(4)
C51 C52 H52 119.5
C53 C52 C51 120.9(5)
C53 C52 H52 119.5
C52 C53 H53 120.2
C54 C53 C52 119.6(5)
C54 C53 H53 120.2
C53 C54 H54 119.8
C53 C54 C55 120.4(5)
C55 C54 H54 119.8
C54 C55 H55 119.9
C54 C55 C56 120.2(5)
C56 C55 H55 119.9
C51 C56 C55 119.9(5)
C51 C56 H56 120.1
C55 C56 H56 120.1
C62 C61 P2 120.7(3)
C62 C61 C66 118.3(4)
C66 C61 P2 121.0(4)
C61 C62 H62 119.5
C61 C62 C63 121.1(4)
C63 C62 H62 119.5
C62 C63 H63 120.3
C64 C63 C62 119.3(5)
C64 C63 H63 120.3
C63 C64 H64 119.8
C65 C64 C63 120.4(5)
C65 C64 H64 119.8
C64 C65 H65 119.8
C64 C65 C66 120.4(5)
C66 C65 H65 119.8
C61 C66 H66 119.8
C65 C66 C61 120.5(5)
C65 C66 H66 119.8
Cl2 C1S Cl4 108.6(6)
Cl2 C1S H1S 108.0
Cl3 C1S Cl2 113.0(5)
Cl3 C1S Cl4 111.0(5)
Cl3 C1S H1S 108.0
Cl4 C1S H1S 108.0

loop_
_geom_bond_atom_site_label_1
_geom_bond_atom_site_label_2
_geom_bond_distance
Re1 Cl1 2.4804(12)
Re1 N1 2.166(3)
Re1 N2 2.175(3)
Re1 C13 1.919(4)
Re1 C14 1.923(4)
Re1 C15 1.933(5)
Ru1 P1 2.2714(12)
Ru1 P2 2.2824(11)
Ru1 C1 1.984(4)
Ru1 C18 2.260(4)
Ru1 C19 2.281(4)
Ru1 C20 2.251(4)
Ru1 C21 2.228(4)
Ru1 C22 2.225(4)
P1 C16 1.846(4)
P1 C31 1.837(4)
P1 C41 1.837(4)
P2 C17 1.866(4)
P2 C51 1.835(4)
P2 C61 1.839(4)
O1 C13 1.155(5)
O2 C14 1.153(5)
O3 C15 1.123(6)
N1 C6 1.358(5)
N1 C12 1.335(4)
N2 C7 1.364(5)
N2 C11 1.347(5)
C1 C2 1.219(5)
C2 C3 1.424(5)
C3 C4 1.404(5)
C3 C12 1.401(6)
C4 H4 0.9500
C4 C5 1.382(5)
C5 H5 0.9500
C5 C6 1.388(6)
C6 C7 1.470(5)
C7 C8 1.393(5)
C8 H8 0.9500
C8 C9 1.389(6)
C9 H9 0.9500
C9 C10 1.388(7)
C10 H10 0.9500
C10 C11 1.374(6)
C11 H11 0.9500
C12 H12 0.9500
C16 H16A 0.9900
C16 H16B 0.9900
C16 C17 1.536(6)
C17 H17A 0.9900
C17 H17B 0.9900
C18 C19 1.430(6)
C18 C22 1.413(6)
C18 C23 1.519(6)
C19 C20 1.439(7)
C19 C24 1.516(7)
C20 C21 1.412(6)
C20 C25 1.502(6)
C21 C22 1.451(5)
C21 C26 1.511(7)
C22 C27 1.489(6)
C23 H23A 0.9800
C23 H23B 0.9800
C23 H23C 0.9800
C24 H24A 0.9800
C24 H24B 0.9800
C24 H24C 0.9800
C25 H25A 0.9800
C25 H25B 0.9800
C25 H25C 0.9800
C26 H26A 0.9800
C26 H26B 0.9800
C26 H26C 0.9800
C27 H27A 0.9800
C27 H27B 0.9800
C27 H27C 0.9800
C31 C32 1.375(6)
C31 C36 1.387(7)
C32 H32 0.9500
C32 C33 1.392(7)
C33 H33 0.9500
C33 C34 1.352(8)
C34 H34 0.9500
C34 C35 1.372(8)
C35 H35 0.9500
C35 C36 1.381(7)
C36 H36 0.9500
C41 C42 1.393(6)
C41 C46 1.376(7)
C42 H42 0.9500
C42 C43 1.402(7)
C43 H43 0.9500
C43 C44 1.374(8)
C44 H44 0.9500
C44 C45 1.364(7)
C45 H45 0.9500
C45 C46 1.389(7)
C46 H46 0.9500
C51 C52 1.400(7)
C51 C56 1.381(6)
C52 H52 0.9500
C52 C53 1.382(7)
C53 H53 0.9500
C53 C54 1.375(8)
C54 H54 0.9500
C54 C55 1.379(8)
C55 H55 0.9500
C55 C56 1.398(6)
C56 H56 0.9500
C61 C62 1.388(6)
C61 C66 1.397(6)
C62 H62 0.9500
C62 C63 1.396(6)
C63 H63 0.9500
C63 C64 1.389(8)
C64 H64 0.9500
C64 C65 1.364(9)
C65 H65 0.9500
C65 C66 1.394(7)
C66 H66 0.9500
Cl2 C1S 1.753(10)
Cl3 C1S 1.724(12)
Cl4 C1S 1.763(10)
C1S H1S 1.0000
